data_7208169
loop_
_publ_author_name
'Alhalaweh, Amjad'
'George, Sumod'
'Basavoju, Srinivas'
'Childs, Scott L.'
'Rizvi, Syed A. A.'
'Velaga, Sitaram P.'

_publ_section_title
;
 Pharmaceutical cocrystals of nitrofurantoin: screening, characterization
 and crystal structure analysis
;
_journal_issue 15
_journal_name_full CrystEngComm
_journal_page_first 5078
_journal_paper_doi 10.1039/c2ce06602e
_journal_volume 14
_journal_year 2012
_chemical_formula_moiety 'C8 H6 N4 O5, C6 H8 O7 '
_chemical_formula_sum 'C14 H14 N4 O12'
_chemical_formula_weight 430.29
_chemical_name_common 'Nitrofurantoin:citric acid cocrystal'
_chemical_name_systematic 'Nitrofurantoin:citric acid cocrystal'
_space_group_IT_number 14
_symmetry_cell_setting monoclinic
_symmetry_space_group_name_Hall '-P 2ybc'
_symmetry_space_group_name_H-M 'P 1 21/c 1'
_atom_sites_solution_hydrogens geom
_atom_sites_solution_primary direct
_atom_sites_solution_secondary difmap
_audit_creation_method SHELXL-97
_cell_angle_alpha 90.000
_cell_angle_beta 113.736(1)
_cell_angle_gamma 90.000
_cell_formula_units_Z 4
_cell_length_a 13.444(1)
_cell_length_b 11.480(1)
_cell_length_c 12.434(1)
_cell_measurement_reflns_used 3065
_cell_measurement_temperature 293(2)
_cell_measurement_theta_max 27.878
_cell_measurement_theta_min 3.313
_cell_volume 1756.7(2)
_computing_cell_refinement 'HKL Scalepack (Otwinowski & Minor,1997)'
_computing_data_collection 'Collect (Bruker AXS BV, 1997-2004)'
_computing_data_reduction 'HKL Denzo and Scalepack'(Otwinowski & Minor,1997)'
_computing_molecular_graphics 'X-seed (Barbour, 2001)'
_computing_publication_material 'SHELXL-97 (Sheldrick, 1997)'
_computing_structure_refinement 'SHELXL-97 (Sheldrick, 1997)'
_computing_structure_solution 'SHELXS-97 (Sheldrick, 1990)'
_diffrn_ambient_temperature 293(2)
_diffrn_measured_fraction_theta_full 0.901
_diffrn_measured_fraction_theta_max 0.901
_diffrn_measurement_device_type 'kappa CCD'
_diffrn_measurement_method psi-scan
_diffrn_radiation_monochromator graphite
_diffrn_radiation_source 'fine-focus sealed tube'
_diffrn_radiation_type MoK\a
_diffrn_radiation_wavelength 0.71073
_diffrn_reflns_av_R_equivalents 0.0382
_diffrn_reflns_av_sigmaI/netI 0.0641
_diffrn_reflns_limit_h_max 17
_diffrn_reflns_limit_h_min -17
_diffrn_reflns_limit_k_max 14
_diffrn_reflns_limit_k_min -14
_diffrn_reflns_limit_l_max 16
_diffrn_reflns_limit_l_min -16
_diffrn_reflns_number 5741
_diffrn_reflns_theta_full 27.54
_diffrn_reflns_theta_max 27.54
_diffrn_reflns_theta_min 2.43
_exptl_absorpt_coefficient_mu 0.145
_exptl_absorpt_correction_type none
_exptl_crystal_colour colourless
_exptl_crystal_density_diffrn 1.627
_exptl_crystal_density_method 'not measured'
_exptl_crystal_description needles
_exptl_crystal_F_000 888
_exptl_crystal_size_max 0.38
_exptl_crystal_size_mid 0.09
_exptl_crystal_size_min 0.07
_refine_diff_density_max 0.200
_refine_diff_density_min -0.242
_refine_diff_density_rms 0.052
_refine_ls_extinction_method none
_refine_ls_goodness_of_fit_ref 1.012
_refine_ls_hydrogen_treatment mixed
_refine_ls_matrix_type full
_refine_ls_number_parameters 319
_refine_ls_number_reflns 3643
_refine_ls_number_restraints 0
_refine_ls_restrained_S_all 1.012
_refine_ls_R_factor_all 0.0936
_refine_ls_R_factor_gt 0.0482
_refine_ls_shift/su_max 0.000
_refine_ls_shift/su_mean 0.000
_refine_ls_structure_factor_coef Fsqd
_refine_ls_weighting_details 'calc w=1/[\s^2^(Fo^2^)+(0.0574P)^2^+0.1352P] where P=(Fo^2^+2Fc^2^)/3'
_refine_ls_weighting_scheme calc
_refine_ls_wR_factor_gt 0.1063
_refine_ls_wR_factor_ref 0.1268
_reflns_number_gt 2214
_reflns_number_total 3643
_reflns_threshold_expression >2sigma(I)
_cod_data_source_file c2ce06602e.txt
_cod_data_source_block "'Nitrofurantoin:citricacid'"
_cod_original_sg_symbol_H-M 'P 21/c'
_cod_original_formula_sum 'C14 H14 N4 O12 '
_cod_database_code 7208169

loop_
_symmetry_equiv_pos_as_xyz
'x, y, z'
'-x, y+1/2, -z+1/2'
'-x, -y, -z'
'x, -y-1/2, z-1/2'

loop_
_atom_site_label
_atom_site_type_symbol
_atom_site_fract_x
_atom_site_fract_y
_atom_site_fract_z
_atom_site_U_iso_or_equiv
_atom_site_adp_type
_atom_site_occupancy
_atom_site_symmetry_multiplicity
_atom_site_calc_flag
_atom_site_refinement_flags
C1 C 0.8269(2) 0.1503(2) 0.9213(2) 0.0375(6) Uani 1 1 d .
H1A H 0.903(2) 0.139(2) 0.978(2) 0.046(7) Uiso 1 1 d .
H1B H 0.779(2) 0.169(2) 0.965(2) 0.056(8) Uiso 1 1 d .
C2 C 0.7856(2) 0.0474(2) 0.8400(2) 0.0356(6) Uani 1 1 d .
C3 C 0.77862(19) 0.2060(2) 0.72612(19) 0.0323(5) Uani 1 1 d .
C4 C 0.86453(19) 0.3935(2) 0.9677(2) 0.0322(5) Uani 1 1 d .
H4 H 0.8818(19) 0.3390(19) 1.034(2) 0.042(7) Uiso 1 1 d .
C5 C 0.87593(18) 0.51645(19) 0.99431(19) 0.0299(5) Uani 1 1 d .
C6 C 0.8584(2) 0.6169(2) 0.9311(2) 0.0374(6) Uani 1 1 d .
H6 H 0.8343(19) 0.6225(19) 0.851(2) 0.039(7) Uiso 1 1 d .
C7 C 0.8858(2) 0.7098(2) 1.0115(2) 0.0375(6) Uani 1 1 d .
H7 H 0.8853(18) 0.795(2) 0.9948(19) 0.039(6) Uiso 1 1 d .
C8 C 0.91747(19) 0.65950(19) 1.1173(2) 0.0332(5) Uani 1 1 d .
C9 C 0.48428(19) 0.8461(2) 0.67587(19) 0.0323(5) Uani 1 1 d .
C10 C 0.5076(2) 0.7430(2) 0.6161(2) 0.0357(6) Uani 1 1 d .
H10A H 0.515(2) 0.678(2) 0.663(2) 0.050(8) Uiso 1 1 d .
H10B H 0.447(2) 0.729(2) 0.543(2) 0.044(7) Uiso 1 1 d .
C11 C 0.61006(18) 0.75688(19) 0.59134(19) 0.0303(5) Uani 1 1 d .
C12 C 0.6295(2) 0.64974(19) 0.5286(2) 0.0324(5) Uani 1 1 d .
H12A H 0.6861(19) 0.6644(18) 0.5044(19) 0.032(6) Uiso 1 1 d .
H12B H 0.5643(19) 0.6311(18) 0.463(2) 0.031(6) Uiso 1 1 d .
C13 C 0.6621(2) 0.54434(19) 0.6064(2) 0.0346(6) Uani 1 1 d .
C14 C 0.59777(19) 0.86226(19) 0.5117(2) 0.0332(5) Uani 1 1 d .
N1 N 0.82324(15) 0.24313(15) 0.83961(15) 0.0314(4) Uani 1 1 d .
N2 N 0.75982(17) 0.08844(17) 0.72865(18) 0.0366(5) Uani 1 1 d .
H2 H 0.735(2) 0.044(2) 0.668(3) 0.062(9) Uiso 1 1 d .
N3 N 0.83469(15) 0.36099(15) 0.86136(16) 0.0315(5) Uani 1 1 d .
N4 N 0.95705(17) 0.7081(2) 1.23139(19) 0.0465(6) Uani 1 1 d .
O1 O 0.77564(15) -0.05243(14) 0.86592(15) 0.0476(5) Uani 1 1 d .
O2 O 0.75946(15) 0.26521(14) 0.63902(14) 0.0448(5) Uani 1 1 d .
O3 O 0.91239(13) 0.54184(12) 1.11143(12) 0.0336(4) Uani 1 1 d .
O4 O 0.97267(17) 0.81393(18) 1.23924(18) 0.0654(6) Uani 1 1 d .
O5 O 0.97407(19) 0.64259(19) 1.31477(17) 0.0694(6) Uani 1 1 d .
O6 O 0.53498(14) 0.93699(13) 0.69486(15) 0.0402(4) Uani 1 1 d .
O7 O 0.40186(14) 0.82804(16) 0.70602(17) 0.0472(5) Uani 1 1 d .
H7A H 0.393(3) 0.893(3) 0.747(3) 0.088(11) Uiso 1 1 d .
O8 O 0.66030(14) 0.94307(14) 0.53247(14) 0.0413(4) Uani 1 1 d .
O9 O 0.50901(15) 0.85451(14) 0.41359(16) 0.0520(5) Uani 1 1 d .
H9 H 0.5015 0.9216 0.3645 0.078 Uiso 1 1 d R
O10 O 0.60650(15) 0.50041(15) 0.65114(17) 0.0515(5) Uani 1 1 d .
O11 O 0.75685(17) 0.50387(17) 0.6196(2) 0.0705(7) Uani 1 1 d .
H11 H 0.7621 0.4430 0.6566 0.106 Uiso 1 1 d R
O12 O 0.70480(13) 0.76705(15) 0.69491(14) 0.0384(4) Uani 1 1 d .
H12 H 0.707(2) 0.827(2) 0.732(2) 0.053(9) Uiso 1 1 d .

loop_
_atom_site_aniso_label
_atom_site_aniso_U_11
_atom_site_aniso_U_22
_atom_site_aniso_U_33
_atom_site_aniso_U_23
_atom_site_aniso_U_13
_atom_site_aniso_U_12
C1 0.0475(17) 0.0315(13) 0.0300(13) -0.0014(10) 0.0118(13) -0.0010(12)
C2 0.0404(15) 0.0300(13) 0.0347(13) 0.0000(10) 0.0135(12) 0.0020(11)
C3 0.0367(14) 0.0301(12) 0.0318(13) -0.0022(10) 0.0156(11) -0.0019(10)
C4 0.0339(13) 0.0318(13) 0.0314(13) -0.0006(10) 0.0137(11) -0.0016(10)
C5 0.0284(12) 0.0337(12) 0.0265(12) -0.0014(10) 0.0099(10) -0.0004(10)
C6 0.0412(15) 0.0364(14) 0.0324(14) 0.0022(11) 0.0127(12) 0.0003(11)
C7 0.0396(15) 0.0272(13) 0.0460(15) 0.0011(11) 0.0175(13) -0.0010(10)
C8 0.0310(13) 0.0301(12) 0.0373(13) -0.0085(10) 0.0125(11) -0.0006(10)
C9 0.0331(13) 0.0350(13) 0.0302(12) 0.0032(10) 0.0141(11) 0.0034(11)
C10 0.0381(15) 0.0319(13) 0.0392(14) -0.0019(11) 0.0178(13) -0.0006(11)
C11 0.0281(12) 0.0312(12) 0.0288(12) -0.0021(9) 0.0086(10) -0.0001(10)
C12 0.0376(15) 0.0286(12) 0.0340(13) -0.0033(10) 0.0177(13) -0.0013(11)
C13 0.0394(15) 0.0282(12) 0.0399(14) -0.0036(10) 0.0199(12) -0.0006(11)
C14 0.0340(14) 0.0323(13) 0.0344(13) -0.0030(10) 0.0151(12) 0.0005(11)
N1 0.0381(11) 0.0268(10) 0.0285(10) -0.0019(8) 0.0125(9) -0.0025(8)
N2 0.0500(14) 0.0292(11) 0.0305(11) -0.0048(9) 0.0159(10) -0.0049(9)
N3 0.0327(11) 0.0260(10) 0.0365(11) -0.0039(8) 0.0149(9) -0.0024(8)
N4 0.0412(14) 0.0512(14) 0.0451(13) -0.0174(12) 0.0153(12) -0.0037(11)
O1 0.0674(13) 0.0284(9) 0.0422(10) 0.0005(7) 0.0170(10) -0.0016(8)
O2 0.0658(13) 0.0384(10) 0.0328(9) 0.0015(8) 0.0224(9) -0.0020(8)
O3 0.0375(9) 0.0333(9) 0.0277(8) -0.0027(6) 0.0106(7) -0.0008(7)
O4 0.0688(14) 0.0534(12) 0.0749(14) -0.0321(11) 0.0297(12) -0.0126(11)
O5 0.0831(17) 0.0808(15) 0.0339(11) -0.0088(11) 0.0126(11) -0.0020(12)
O6 0.0449(10) 0.0319(9) 0.0484(10) 0.0002(7) 0.0236(9) 0.0002(8)
O7 0.0448(11) 0.0464(11) 0.0618(12) -0.0108(9) 0.0334(10) -0.0018(8)
O8 0.0467(11) 0.0412(10) 0.0379(10) -0.0044(7) 0.0189(9) -0.0143(8)
O9 0.0513(12) 0.0375(10) 0.0467(11) 0.0096(8) -0.0016(9) -0.0060(8)
O10 0.0545(12) 0.0449(11) 0.0696(13) 0.0168(9) 0.0402(11) 0.0042(9)
O11 0.0688(15) 0.0578(13) 0.1089(18) 0.0427(12) 0.0610(14) 0.0274(11)
O12 0.0371(10) 0.0380(10) 0.0342(9) -0.0066(8) 0.0081(8) 0.0029(8)

loop_
_atom_type_symbol
_atom_type_description
_atom_type_scat_dispersion_real
_atom_type_scat_dispersion_imag
_atom_type_scat_source
C C 0.0033 0.0016 'International Tables Vol C Tables 4.2.6.8 and 6.1.1.4'
H H 0.0000 0.0000 'International Tables Vol C Tables 4.2.6.8 and 6.1.1.4'
N N 0.0061 0.0033 'International Tables Vol C Tables 4.2.6.8 and 6.1.1.4'
O O 0.0106 0.0060 'International Tables Vol C Tables 4.2.6.8 and 6.1.1.4'

loop_
_geom_angle_atom_site_label_1
_geom_angle_atom_site_label_2
_geom_angle_atom_site_label_3
_geom_angle
N1 C1 C2 101.86(18)
N1 C1 H1A 109.1(14)
C2 C1 H1A 111.7(14)
N1 C1 H1B 111.2(15)
C2 C1 H1B 112.6(15)
H1A C1 H1B 110(2)
O1 C2 N2 125.8(2)
O1 C2 C1 127.8(2)
N2 C2 C1 106.5(2)
O2 C3 N1 126.6(2)
O2 C3 N2 126.5(2)
N1 C3 N2 106.98(19)
N3 C4 C5 119.0(2)
N3 C4 H4 123.4(13)
C5 C4 H4 117.6(13)
C6 C5 O3 109.80(19)
C6 C5 C4 135.9(2)
O3 C5 C4 114.31(19)
C5 C6 C7 107.3(2)
C5 C6 H6 126.2(14)
C7 C6 H6 126.6(14)
C8 C7 C6 105.1(2)
C8 C7 H7 126.7(13)
C6 C7 H7 128.1(13)
C7 C8 O3 112.8(2)
C7 C8 N4 131.1(2)
O3 C8 N4 116.0(2)
O6 C9 O7 123.2(2)
O6 C9 C10 124.2(2)
O7 C9 C10 112.6(2)
C9 C10 C11 113.7(2)
C9 C10 H10A 108.6(16)
C11 C10 H10A 109.3(16)
C9 C10 H10B 109.4(14)
C11 C10 H10B 108.4(15)
H10A C10 H10B 107(2)
O12 C11 C14 110.45(18)
O12 C11 C12 104.82(18)
C14 C11 C12 107.52(17)
O12 C11 C10 112.34(19)
C14 C11 C10 109.87(19)
C12 C11 C10 111.65(19)
C13 C12 C11 112.57(19)
C13 C12 H12A 106.7(14)
C11 C12 H12A 110.2(13)
C13 C12 H12B 107.4(13)
C11 C12 H12B 109.1(13)
H12A C12 H12B 110.9(19)
O10 C13 O11 123.2(2)
O10 C13 C12 124.0(2)
O11 C13 C12 112.7(2)
O8 C14 O9 122.7(2)
O8 C14 C11 125.8(2)
O9 C14 C11 111.49(19)
C3 N1 N3 118.67(18)
C3 N1 C1 111.72(18)
N3 N1 C1 127.70(18)
C2 N2 C3 112.8(2)
C2 N2 H2 122.4(19)
C3 N2 H2 124.8(19)
C4 N3 N1 117.14(19)
O5 N4 O4 124.8(2)
O5 N4 C8 118.2(2)
O4 N4 C8 116.9(2)
C8 O3 C5 105.01(17)
C9 O7 H7A 110(2)
C14 O9 H9 110.9
C13 O11 H11 103.4
C11 O12 H12 114(2)

loop_
_geom_bond_atom_site_label_1
_geom_bond_atom_site_label_2
_geom_bond_distance
C1 N1 1.459(3)
C1 C2 1.508(3)
C1 H1A 0.99(3)
C1 H1B 1.02(3)
C2 O1 1.212(3)
C2 N2 1.368(3)
C3 O2 1.215(3)
C3 N1 1.361(3)
C3 N2 1.376(3)
C4 N3 1.274(3)
C4 C5 1.443(3)
C4 H4 0.98(2)
C5 C6 1.361(3)
C5 O3 1.368(2)
C6 C7 1.406(3)
C6 H6 0.92(2)
C7 C8 1.339(3)
C7 H7 1.00(2)
C8 O3 1.353(2)
C8 N4 1.414(3)
C9 O6 1.216(3)
C9 O7 1.321(3)
C9 C10 1.496(3)
C10 C11 1.536(3)
C10 H10A 0.93(3)
C10 H10B 0.96(3)
C11 O12 1.405(3)
C11 C14 1.529(3)
C11 C12 1.534(3)
C12 C13 1.500(3)
C12 H12A 0.94(2)
C12 H12B 0.95(2)
C13 O10 1.208(3)
C13 O11 1.302(3)
C14 O8 1.208(3)
C14 O9 1.322(3)
N1 N3 1.376(2)
N2 H2 0.86(3)
N4 O5 1.225(3)
N4 O4 1.230(3)
O7 H7A 0.93(3)
O9 H9 0.9626
O11 H11 0.8235
O12 H12 0.82(3)

loop_
_geom_hbond_atom_site_label_D
_geom_hbond_atom_site_label_H
_geom_hbond_atom_site_label_A
_geom_hbond_distance_DH
_geom_hbond_distance_HA
_geom_hbond_distance_DA
_geom_hbond_angle_DHA
_geom_hbond_site_symmetry_A
N2 H2 O8 0.86(3) 1.95(3) 2.810(3) 172(3) 1_545
O7 H7A O10 0.93(3) 1.77(3) 2.691(2) 169(3) 2_656
O9 H9 O6 0.96 1.77 2.694(2) 160.0 3_676
O11 H11 O2 0.82 2.05 2.749(2) 142.3 .
O11 H11 N3 0.82 2.51 3.207(3) 142.5 .
O12 H12 O1 0.82(3) 2.07(3) 2.845(2) 156(3) 1_565
O12 H12 O6 0.82(3) 2.51(3) 3.003(2) 119(2) .

loop_
_geom_torsion_atom_site_label_1
_geom_torsion_atom_site_label_2
_geom_torsion_atom_site_label_3
_geom_torsion_atom_site_label_4
_geom_torsion
N1 C1 C2 O1 178.1(2)
N1 C1 C2 N2 -2.5(3)
N3 C4 C5 C6 3.1(4)
N3 C4 C5 O3 -177.6(2)
O3 C5 C6 C7 0.5(3)
C4 C5 C6 C7 179.8(3)
C5 C6 C7 C8 -0.2(3)
C6 C7 C8 O3 -0.2(3)
C6 C7 C8 N4 177.9(2)
O6 C9 C10 C11 6.0(4)
O7 C9 C10 C11 -174.1(2)
C9 C10 C11 O12 63.4(3)
C9 C10 C11 C14 -60.0(3)
C9 C10 C11 C12 -179.2(2)
O12 C11 C12 C13 52.4(3)
C14 C11 C12 C13 170.0(2)
C10 C11 C12 C13 -69.4(3)
C11 C12 C13 O10 60.4(3)
C11 C12 C13 O11 -120.4(2)
O12 C11 C14 O8 0.9(3)
C12 C11 C14 O8 -113.0(3)
C10 C11 C14 O8 125.3(2)
O12 C11 C14 O9 180.00(19)
C12 C11 C14 O9 66.2(2)
C10 C11 C14 O9 -55.5(2)
O2 C3 N1 N3 10.1(4)
N2 C3 N1 N3 -170.18(18)
O2 C3 N1 C1 175.6(2)
N2 C3 N1 C1 -4.7(3)
C2 C1 N1 C3 4.5(3)
C2 C1 N1 N3 168.3(2)
O1 C2 N2 C3 179.2(2)
C1 C2 N2 C3 -0.2(3)
O2 C3 N2 C2 -177.3(2)
N1 C3 N2 C2 3.0(3)
C5 C4 N3 N1 -179.05(19)
C3 N1 N3 C4 171.9(2)
C1 N1 N3 C4 9.0(3)
C7 C8 N4 O5 175.3(3)
O3 C8 N4 O5 -6.6(3)
C7 C8 N4 O4 -5.3(4)
O3 C8 N4 O4 172.8(2)
C7 C8 O3 C5 0.5(3)
N4 C8 O3 C5 -177.95(19)
C6 C5 O3 C8 -0.6(2)
C4 C5 O3 C8 179.91(19)
